data_4087148
loop_
_publ_author_name
'Barrett, Brittany J.'
'Iluc, Vlad M.'

_publ_section_title
;
 An Adaptable Chelating Diphosphine Ligand for the Stabilization of
 Palladium and Platinum Carbenes
;
_journal_issue 3
_journal_name_full Organometallics
_journal_page_first 730
_journal_paper_doi 10.1021/acs.organomet.6b00924
_journal_volume 36
_journal_year 2017
_chemical_formula_sum 'C30 H40 P2 Pt'
_chemical_formula_weight 657.65
_chemical_name_systematic
; 
 ? 
;
_space_group_IT_number 2
_symmetry_cell_setting triclinic
_symmetry_space_group_name_Hall '-P 1'
_symmetry_space_group_name_H-M 'P -1'
_atom_sites_solution_hydrogens geom
_atom_sites_solution_primary direct
_atom_sites_solution_secondary difmap
_audit_creation_method SHELXL-97
_cell_angle_alpha 69.156(4)
_cell_angle_beta 89.994(4)
_cell_angle_gamma 80.636(4)
_cell_formula_units_Z 4
_cell_length_a 10.4152(16)
_cell_length_b 17.115(3)
_cell_length_c 17.993(3)
_cell_measurement_reflns_used 5399
_cell_measurement_temperature 120(2)
_cell_measurement_theta_max 21.21
_cell_measurement_theta_min 2.26
_cell_volume 2951.7(9)
_computing_structure_refinement 'SHELXL-97 (Sheldrick, 1997)'
_computing_structure_solution 'SHELXS-97 (Sheldrick, 1990)'
_diffrn_ambient_temperature 120(2)
_diffrn_measured_fraction_theta_full 1.000
_diffrn_measured_fraction_theta_max 1.000
_diffrn_measurement_device_type 'Bruker APEX-II'
_diffrn_radiation_monochromator graphite
_diffrn_radiation_source 'fine-focus sealed tube'
_diffrn_radiation_type MoK\a
_diffrn_radiation_wavelength 0.71073
_diffrn_reflns_av_R_equivalents 0.0921
_diffrn_reflns_av_sigmaI/netI 0.0847
_diffrn_reflns_limit_h_max 12
_diffrn_reflns_limit_h_min -12
_diffrn_reflns_limit_k_max 20
_diffrn_reflns_limit_k_min -20
_diffrn_reflns_limit_l_max 21
_diffrn_reflns_limit_l_min -21
_diffrn_reflns_number 54024
_diffrn_reflns_theta_full 25.00
_diffrn_reflns_theta_max 25.00
_diffrn_reflns_theta_min 1.21
_exptl_absorpt_coefficient_mu 4.877
_exptl_absorpt_correction_T_max 0.7454
_exptl_absorpt_correction_T_min 0.6081
_exptl_absorpt_correction_type multi-scan
_exptl_absorpt_process_details 'Bruker AXS area detector scaling and absorption correction'
_exptl_crystal_colour yellow
_exptl_crystal_density_diffrn 1.480
_exptl_crystal_density_method 'not measured'
_exptl_crystal_description block
_exptl_crystal_F_000 1312
_exptl_crystal_size_max 0.09
_exptl_crystal_size_mid 0.08
_exptl_crystal_size_min 0.08
_refine_diff_density_max 3.415
_refine_diff_density_min -2.528
_refine_diff_density_rms 0.410
_refine_ls_extinction_method none
_refine_ls_goodness_of_fit_ref 1.017
_refine_ls_hydrogen_treatment constr
_refine_ls_matrix_type full
_refine_ls_number_parameters 539
_refine_ls_number_reflns 10422
_refine_ls_number_restraints 0
_refine_ls_restrained_S_all 1.017
_refine_ls_R_factor_all 0.1138
_refine_ls_R_factor_gt 0.0945
_refine_ls_shift/su_max 0.000
_refine_ls_shift/su_mean 0.000
_refine_ls_structure_factor_coef Fsqd
_refine_ls_weighting_details 'calc w=1/[\s^2^(Fo^2^)+(0.1829P)^2^+0.0000P] where P=(Fo^2^+2Fc^2^)/3'
_refine_ls_weighting_scheme calc
_refine_ls_wR_factor_gt 0.2311
_refine_ls_wR_factor_ref 0.2477
_reflns_number_gt 7847
_reflns_number_total 10422
_reflns_threshold_expression >2sigma(I)
_cod_data_source_file om6b00924_si_002.cif
_cod_data_source_block bb69
_cod_original_cell_volume 2951.6(8)
_cod_original_sg_symbol_H-M P-1
_cod_database_code 4087148

loop_
_symmetry_equiv_pos_as_xyz
'x, y, z'
'-x, -y, -z'

loop_
_atom_site_label
_atom_site_type_symbol
_atom_site_fract_x
_atom_site_fract_y
_atom_site_fract_z
_atom_site_U_iso_or_equiv
_atom_site_adp_type
_atom_site_occupancy
_atom_site_symmetry_multiplicity
_atom_site_calc_flag
_atom_site_refinement_flags
Pt1 Pt 0.29103(5) 0.78846(3) 0.26944(3) 0.01960(19) Uani 1 1 d .
C1 C 0.5345(13) 0.8386(8) 0.1683(8) 0.0206(11) Uani 1 1 d .
Pt2 Pt -0.05680(5) 0.21124(3) 0.23414(3) 0.01815(19) Uani 1 1 d .
C2 C 0.4181(13) 0.8781(8) 0.1210(7) 0.0206(11) Uani 1 1 d .
P11 P 0.4733(3) 0.7113(2) 0.33853(19) 0.0169(7) Uani 1 1 d .
C6 C 0.6031(13) 0.8862(8) 0.1933(7) 0.0206(11) Uani 1 1 d .
H6 H 0.6829 0.8593 0.2239 0.025 Uiso 1 1 calc R
C5 C 0.5638(13) 0.9710(8) 0.1768(7) 0.0206(11) Uani 1 1 d .
H5 H 0.6179 1.0026 0.1928 0.025 Uiso 1 1 calc R
C4 C 0.4459(13) 1.0099(9) 0.1371(7) 0.0206(11) Uani 1 1 d .
H4 H 0.4130 1.0673 0.1303 0.025 Uiso 1 1 calc R
C3 C 0.3736(13) 0.9650(8) 0.1064(7) 0.0206(11) Uani 1 1 d .
H3 H 0.2943 0.9930 0.0756 0.025 Uiso 1 1 calc R
C11 C 0.5921(12) 0.7440(9) 0.1920(8) 0.020(3) Uani 1 1 d .
P12 P 0.1357(3) 0.8251(2) 0.1721(2) 0.0210(7) Uani 1 1 d .
C12 C 0.5774(12) 0.6832(9) 0.2653(8) 0.023(3) Uani 1 1 d .
P21 P -0.1868(3) 0.1781(2) 0.33446(19) 0.0182(7) Uani 1 1 d .
C21 C 0.3476(14) 0.8428(8) 0.0720(8) 0.025(3) Uani 1 1 d .
C16 C 0.6749(14) 0.7216(10) 0.1386(8) 0.030(3) Uani 1 1 d .
H16 H 0.6832 0.7626 0.0877 0.036 Uiso 1 1 calc R
C15 C 0.7437(14) 0.6409(9) 0.1597(8) 0.025(3) Uani 1 1 d .
H15 H 0.8019 0.6275 0.1236 0.029 Uiso 1 1 calc R
C14 C 0.7314(14) 0.5795(9) 0.2305(8) 0.026(3) Uani 1 1 d .
H14 H 0.7747 0.5226 0.2433 0.031 Uiso 1 1 calc R
C13 C 0.6518(13) 0.6038(8) 0.2840(8) 0.021(3) Uani 1 1 d .
H13 H 0.6491 0.5633 0.3360 0.025 Uiso 1 1 calc R
P22 P 0.0843(3) 0.2865(2) 0.16270(19) 0.0169(7) Uani 1 1 d .
C22 C 0.2204(14) 0.8251(8) 0.0813(8) 0.024(3) Uani 1 1 d .
C23 C 0.1569(14) 0.8090(9) 0.0222(8) 0.027(3) Uani 1 1 d .
H23 H 0.0693 0.7998 0.0279 0.032 Uiso 1 1 calc R
C24 C 0.2202(17) 0.8060(10) -0.0465(8) 0.034(4) Uani 1 1 d .
H24 H 0.1760 0.7944 -0.0866 0.041 Uiso 1 1 calc R
C25 C 0.3431(15) 0.8198(9) -0.0544(8) 0.027(3) Uani 1 1 d .
H25 H 0.3871 0.8170 -0.0999 0.032 Uiso 1 1 calc R
C26 C 0.4072(14) 0.8385(8) 0.0040(8) 0.023(3) Uani 1 1 d .
H26 H 0.4942 0.8486 -0.0030 0.028 Uiso 1 1 calc R
C31 C 0.5864(13) 0.7534(8) 0.3901(7) 0.020(3) Uani 1 1 d .
H31 H 0.6257 0.7948 0.3456 0.023 Uiso 1 1 calc R
C32 C 0.4521(12) 0.6090(7) 0.4151(7) 0.015(3) Uani 1 1 d .
H32 H 0.5404 0.5742 0.4353 0.018 Uiso 1 1 calc R
C33 C 0.7023(13) 0.6871(10) 0.4360(8) 0.028(3) Uani 1 1 d .
H33A H 0.6710 0.6386 0.4750 0.043 Uiso 1 1 calc R
H33B H 0.7551 0.7120 0.4637 0.043 Uiso 1 1 calc R
H33C H 0.7555 0.6678 0.3988 0.043 Uiso 1 1 calc R
C34 C 0.5161(15) 0.8066(10) 0.4340(9) 0.033(4) Uani 1 1 d .
H34A H 0.4908 0.7692 0.4851 0.049 Uiso 1 1 calc R
H34B H 0.4380 0.8427 0.4019 0.049 Uiso 1 1 calc R
H34C H 0.5739 0.8423 0.4435 0.049 Uiso 1 1 calc R
C35 C 0.3823(14) 0.6215(9) 0.4846(8) 0.029(3) Uani 1 1 d .
H35A H 0.4359 0.6464 0.5118 0.044 Uiso 1 1 calc R
H35B H 0.3670 0.5665 0.5219 0.044 Uiso 1 1 calc R
H35C H 0.2986 0.6596 0.4652 0.044 Uiso 1 1 calc R
C36 C 0.3771(13) 0.5607(9) 0.3763(8) 0.026(3) Uani 1 1 d .
H36A H 0.3784 0.5027 0.4141 0.040 Uiso 1 1 calc R
H36B H 0.4188 0.5586 0.3281 0.040 Uiso 1 1 calc R
H36C H 0.2866 0.5901 0.3624 0.040 Uiso 1 1 calc R
C41 C 0.0285(15) 0.7445(9) 0.1870(10) 0.034(2) Uani 1 1 d .
H41 H -0.0368 0.7644 0.1405 0.041 Uiso 1 1 calc R
C42 C 0.0265(16) 0.9319(10) 0.1364(10) 0.036(4) Uani 1 1 d .
H42 H 0.0809 0.9716 0.1014 0.043 Uiso 1 1 calc R
C43 C 0.1074(15) 0.6666(9) 0.1899(10) 0.034(2) Uani 1 1 d .
H43A H 0.0976 0.6214 0.2404 0.041 Uiso 1 1 calc R
H43B H 0.1990 0.6735 0.1858 0.041 Uiso 1 1 calc R
H43C H 0.0796 0.6515 0.1455 0.041 Uiso 1 1 calc R
C56 C 0.1226(14) 0.0314(8) 0.3914(8) 0.024(3) Uani 1 1 d .
H56 H 0.0612 0.0032 0.4251 0.029 Uiso 1 1 calc R
C55 C 0.2088(13) -0.0134(9) 0.3563(8) 0.024(3) Uani 1 1 d .
H55 H 0.2012 -0.0697 0.3617 0.029 Uiso 1 1 calc R
C54 C 0.3056(14) 0.0246(8) 0.3136(8) 0.025(3) Uani 1 1 d .
H54 H 0.3701 -0.0071 0.2932 0.031 Uiso 1 1 calc R
C53 C 0.3091(13) 0.1073(9) 0.3004(8) 0.025(3) Uani 1 1 d .
H53 H 0.3758 0.1322 0.2693 0.030 Uiso 1 1 calc R
C52 C 0.2209(13) 0.1578(8) 0.3295(7) 0.020(3) Uani 1 1 d .
C51 C 0.1228(11) 0.1163(8) 0.3789(7) 0.014(2) Uani 1 1 d .
C46 C -0.006(2) 0.9641(12) 0.2002(10) 0.060(6) Uani 1 1 d .
H46A H 0.0728 0.9555 0.2339 0.090 Uiso 1 1 calc R
H46B H -0.0707 0.9337 0.2324 0.090 Uiso 1 1 calc R
H46C H -0.0421 1.0249 0.1771 0.090 Uiso 1 1 calc R
C45 C -0.0920(15) 0.9384(11) 0.0818(9) 0.039(4) Uani 1 1 d .
H45A H -0.1548 0.9056 0.1136 0.058 Uiso 1 1 calc R
H45B H -0.0630 0.9157 0.0405 0.058 Uiso 1 1 calc R
H45C H -0.1334 0.9980 0.0567 0.058 Uiso 1 1 calc R
C44 C -0.0455(15) 0.7357(9) 0.2641(9) 0.034(2) Uani 1 1 d .
H44A H 0.0104 0.7443 0.3033 0.051 Uiso 1 1 calc R
H44B H -0.0681 0.6788 0.2863 0.051 Uiso 1 1 calc R
H44C H -0.1254 0.7784 0.2511 0.051 Uiso 1 1 calc R
C61 C 0.0420(12) 0.1538(8) 0.4310(8) 0.018(3) Uani 1 1 d .
C62 C -0.0969(13) 0.1785(8) 0.4210(8) 0.021(3) Uani 1 1 d .
C65 C 0.0413(15) 0.1751(9) 0.5565(8) 0.026(3) Uani 1 1 d .
H65 H 0.0888 0.1735 0.6022 0.032 Uiso 1 1 calc R
C64 C -0.0931(14) 0.2014(9) 0.5483(8) 0.024(3) Uani 1 1 d .
H64 H -0.1380 0.2179 0.5877 0.029 Uiso 1 1 calc R
C63 C -0.1597(12) 0.2028(8) 0.4817(7) 0.023(3) Uani 1 1 d .
H63 H -0.2515 0.2208 0.4759 0.027 Uiso 1 1 calc R
C66 C 0.1062(13) 0.1517(8) 0.4994(8) 0.021(3) Uani 1 1 d .
H66 H 0.1980 0.1334 0.5070 0.026 Uiso 1 1 calc R
C71 C 0.2264(14) 0.2491(9) 0.3091(8) 0.0260(13) Uani 1 1 d .
C72 C 0.1797(14) 0.3117(9) 0.2339(8) 0.0260(13) Uani 1 1 d .
C84 C -0.2768(15) 0.0404(10) 0.3129(10) 0.034(4) Uani 1 1 d .
H84A H -0.3560 0.0757 0.2814 0.051 Uiso 1 1 calc R
H84B H -0.2911 -0.0183 0.3380 0.051 Uiso 1 1 calc R
H84C H -0.2043 0.0421 0.2779 0.051 Uiso 1 1 calc R
C85 C -0.4142(14) 0.2643(9) 0.2464(8) 0.029(3) Uani 1 1 d .
H85A H -0.3601 0.2759 0.2004 0.043 Uiso 1 1 calc R
H85B H -0.4907 0.3094 0.2348 0.043 Uiso 1 1 calc R
H85C H -0.4426 0.2097 0.2573 0.043 Uiso 1 1 calc R
C86 C -0.3018(16) 0.3436(8) 0.3100(10) 0.035(4) Uani 1 1 d .
H86A H -0.2484 0.3613 0.2641 0.053 Uiso 1 1 calc R
H86B H -0.2531 0.3400 0.3581 0.053 Uiso 1 1 calc R
H86C H -0.3824 0.3852 0.3010 0.053 Uiso 1 1 calc R
C91 C 0.0092(13) 0.3910(8) 0.0880(7) 0.017(3) Uani 1 1 d .
H91 H 0.0799 0.4249 0.0678 0.020 Uiso 1 1 calc R
C92 C 0.2173(13) 0.2422(9) 0.1101(8) 0.024(3) Uani 1 1 d .
H92 H 0.2770 0.1978 0.1537 0.029 Uiso 1 1 calc R
C93 C -0.0896(15) 0.4400(8) 0.1261(8) 0.029(3) Uani 1 1 d .
H93A H -0.1208 0.4973 0.0875 0.043 Uiso 1 1 calc R
H93B H -0.0475 0.4440 0.1731 0.043 Uiso 1 1 calc R
H93C H -0.1635 0.4102 0.1422 0.043 Uiso 1 1 calc R
C94 C -0.0561(16) 0.3800(9) 0.0178(8) 0.034(4) Uani 1 1 d .
H94A H -0.1081 0.4343 -0.0159 0.050 Uiso 1 1 calc R
H94B H -0.1129 0.3376 0.0374 0.050 Uiso 1 1 calc R
H94C H 0.0107 0.3610 -0.0134 0.050 Uiso 1 1 calc R
C95 C 0.1664(15) 0.1951(9) 0.0626(8) 0.029(3) Uani 1 1 d .
H95A H 0.1104 0.2357 0.0169 0.043 Uiso 1 1 calc R
H95B H 0.1160 0.1539 0.0965 0.043 Uiso 1 1 calc R
H95C H 0.2399 0.1654 0.0436 0.043 Uiso 1 1 calc R
C96 C 0.3015(14) 0.3068(9) 0.0651(9) 0.029(3) Uani 1 1 d .
H96A H 0.3704 0.2797 0.0406 0.044 Uiso 1 1 calc R
H96B H 0.3409 0.3277 0.1021 0.044 Uiso 1 1 calc R
H96C H 0.2473 0.3544 0.0234 0.044 Uiso 1 1 calc R
C83 C -0.3565(15) 0.0722(10) 0.4328(9) 0.034(4) Uani 1 1 d .
H83A H -0.4364 0.1059 0.4011 0.052 Uiso 1 1 calc R
H83B H -0.3365 0.0957 0.4729 0.052 Uiso 1 1 calc R
H83C H -0.3689 0.0133 0.4594 0.052 Uiso 1 1 calc R
C82 C -0.3338(12) 0.2610(8) 0.3203(8) 0.021(3) Uani 1 1 d .
H82 H -0.3866 0.2431 0.3680 0.025 Uiso 1 1 calc R
C81 C -0.2436(13) 0.0746(9) 0.3781(8) 0.023(3) Uani 1 1 d .
H81 H -0.1680 0.0334 0.4116 0.028 Uiso 1 1 calc R
C76 C 0.2992(14) 0.2694(9) 0.3622(8) 0.0260(13) Uani 1 1 d .
H76 H 0.3349 0.2266 0.4111 0.031 Uiso 1 1 calc R
C75 C 0.3204(14) 0.3536(9) 0.3435(8) 0.0260(13) Uani 1 1 d .
H75 H 0.3637 0.3688 0.3815 0.031 Uiso 1 1 calc R
C74 C 0.2788(14) 0.4118(9) 0.2717(8) 0.0260(13) Uani 1 1 d .
H74 H 0.2975 0.4675 0.2580 0.031 Uiso 1 1 calc R
C73 C 0.2088(14) 0.3923(9) 0.2170(8) 0.0260(13) Uani 1 1 d .
H73 H 0.1800 0.4352 0.1668 0.031 Uiso 1 1 calc R

loop_
_atom_site_aniso_label
_atom_site_aniso_U_11
_atom_site_aniso_U_22
_atom_site_aniso_U_33
_atom_site_aniso_U_23
_atom_site_aniso_U_13
_atom_site_aniso_U_12
Pt1 0.0168(3) 0.0223(3) 0.0183(3) -0.0063(2) -0.0012(2) -0.0021(2)
C1 0.022(3) 0.025(3) 0.016(3) -0.007(2) 0.004(2) -0.009(2)
Pt2 0.0163(3) 0.0217(3) 0.0173(3) -0.0071(2) 0.0038(2) -0.0053(2)
C2 0.022(3) 0.025(3) 0.016(3) -0.007(2) 0.004(2) -0.009(2)
P11 0.0190(17) 0.0205(17) 0.0121(15) -0.0076(14) -0.0011(13) -0.0022(13)
C6 0.022(3) 0.025(3) 0.016(3) -0.007(2) 0.004(2) -0.009(2)
C5 0.022(3) 0.025(3) 0.016(3) -0.007(2) 0.004(2) -0.009(2)
C4 0.022(3) 0.025(3) 0.016(3) -0.007(2) 0.004(2) -0.009(2)
C3 0.022(3) 0.025(3) 0.016(3) -0.007(2) 0.004(2) -0.009(2)
C11 0.010(6) 0.035(8) 0.017(7) -0.015(6) 0.003(5) 0.004(6)
P12 0.0193(18) 0.0234(18) 0.0170(17) -0.0035(14) -0.0052(14) -0.0030(14)
C12 0.012(7) 0.027(7) 0.033(8) -0.016(6) 0.004(6) -0.006(5)
P21 0.0146(17) 0.0210(17) 0.0187(17) -0.0061(14) 0.0037(13) -0.0047(13)
C21 0.024(8) 0.018(7) 0.030(8) -0.008(6) -0.005(6) 0.001(6)
C16 0.031(8) 0.041(9) 0.022(7) -0.014(7) 0.004(6) -0.009(7)
C15 0.032(8) 0.031(8) 0.020(7) -0.018(6) 0.007(6) -0.011(6)
C14 0.031(8) 0.029(8) 0.025(7) -0.019(6) 0.003(6) 0.000(6)
C13 0.024(7) 0.020(7) 0.019(7) -0.009(6) -0.005(5) -0.004(5)
P22 0.0185(17) 0.0186(17) 0.0146(16) -0.0067(14) 0.0024(13) -0.0042(13)
C22 0.038(9) 0.016(7) 0.016(7) -0.002(5) 0.001(6) -0.002(6)
C23 0.029(8) 0.028(7) 0.018(7) 0.001(6) -0.005(6) -0.013(6)
C24 0.056(11) 0.033(9) 0.014(7) -0.003(6) 0.000(7) -0.024(8)
C25 0.043(9) 0.023(7) 0.011(6) -0.004(6) 0.004(6) -0.002(6)
C26 0.025(7) 0.022(7) 0.020(7) -0.002(6) 0.000(6) -0.010(6)
C31 0.025(7) 0.019(7) 0.012(6) 0.001(5) 0.008(5) -0.012(6)
C32 0.016(6) 0.012(6) 0.015(6) -0.003(5) 0.000(5) 0.000(5)
C33 0.021(7) 0.041(9) 0.028(8) -0.020(7) -0.008(6) 0.001(6)
C34 0.024(8) 0.043(9) 0.031(8) -0.016(7) -0.004(6) 0.001(7)
C35 0.031(8) 0.029(8) 0.026(8) -0.005(6) 0.015(6) -0.009(6)
C36 0.022(7) 0.033(8) 0.022(7) -0.004(6) -0.001(6) -0.014(6)
C41 0.030(5) 0.025(4) 0.047(6) -0.010(4) -0.001(4) -0.011(4)
C42 0.033(9) 0.026(8) 0.042(9) -0.007(7) -0.006(7) 0.003(7)
C43 0.030(5) 0.025(4) 0.047(6) -0.010(4) -0.001(4) -0.011(4)
C56 0.027(8) 0.018(7) 0.024(7) -0.002(6) 0.003(6) -0.009(6)
C55 0.028(8) 0.020(7) 0.018(7) -0.005(6) -0.010(6) 0.008(6)
C54 0.027(8) 0.020(7) 0.022(7) -0.002(6) 0.006(6) 0.004(6)
C53 0.021(7) 0.027(8) 0.024(7) -0.003(6) 0.012(6) -0.008(6)
C52 0.027(7) 0.015(6) 0.010(6) -0.003(5) -0.005(5) 0.013(5)
C51 0.008(6) 0.020(6) 0.012(6) -0.004(5) 0.002(5) -0.003(5)
C46 0.084(15) 0.054(12) 0.035(10) -0.029(9) -0.030(10) 0.037(11)
C45 0.028(9) 0.045(10) 0.030(8) 0.003(7) -0.003(7) -0.009(7)
C44 0.030(5) 0.025(4) 0.047(6) -0.010(4) -0.001(4) -0.011(4)
C61 0.008(6) 0.025(7) 0.025(7) -0.012(6) 0.007(5) -0.009(5)
C62 0.023(7) 0.020(7) 0.021(7) -0.011(6) 0.003(6) -0.002(5)
C65 0.038(9) 0.031(8) 0.011(6) -0.007(6) -0.004(6) -0.008(7)
C64 0.028(8) 0.031(8) 0.019(7) -0.014(6) 0.009(6) -0.006(6)
C63 0.014(7) 0.017(7) 0.024(7) 0.006(6) 0.005(6) 0.005(5)
C66 0.017(7) 0.020(7) 0.026(7) -0.004(6) 0.009(6) -0.010(5)
C71 0.029(3) 0.029(3) 0.026(3) -0.016(3) 0.005(3) -0.009(2)
C72 0.029(3) 0.029(3) 0.026(3) -0.016(3) 0.005(3) -0.009(2)
C84 0.035(9) 0.032(8) 0.050(10) -0.028(8) 0.014(7) -0.016(7)
C85 0.022(8) 0.035(8) 0.026(8) -0.010(7) 0.004(6) -0.002(6)
C86 0.044(10) 0.009(7) 0.045(10) 0.002(6) 0.010(8) -0.008(6)
C91 0.025(7) 0.019(6) 0.008(6) -0.006(5) -0.003(5) -0.006(5)
C92 0.014(7) 0.031(8) 0.027(7) -0.012(6) 0.005(6) -0.001(6)
C93 0.040(9) 0.014(7) 0.020(7) 0.002(6) -0.003(6) 0.008(6)
C94 0.048(10) 0.030(8) 0.018(7) -0.002(6) -0.016(7) -0.009(7)
C95 0.036(9) 0.027(8) 0.024(8) -0.012(6) 0.002(6) -0.002(6)
C96 0.033(8) 0.032(8) 0.035(8) -0.023(7) 0.019(7) -0.015(6)
C83 0.030(9) 0.035(9) 0.039(9) -0.012(7) 0.010(7) -0.011(7)
C82 0.010(6) 0.026(7) 0.025(7) -0.007(6) 0.003(5) -0.002(5)
C81 0.023(7) 0.023(7) 0.023(7) -0.009(6) -0.003(6) 0.000(6)
C76 0.029(3) 0.029(3) 0.026(3) -0.016(3) 0.005(3) -0.009(2)
C75 0.029(3) 0.029(3) 0.026(3) -0.016(3) 0.005(3) -0.009(2)
C74 0.029(3) 0.029(3) 0.026(3) -0.016(3) 0.005(3) -0.009(2)
C73 0.029(3) 0.029(3) 0.026(3) -0.016(3) 0.005(3) -0.009(2)

loop_
_atom_type_symbol
_atom_type_description
_atom_type_scat_dispersion_real
_atom_type_scat_dispersion_imag
_atom_type_scat_source
C C 0.0033 0.0016 'International Tables Vol C Tables 4.2.6.8 and 6.1.1.4'
H H 0.0000 0.0000 'International Tables Vol C Tables 4.2.6.8 and 6.1.1.4'
P P 0.1023 0.0942 'International Tables Vol C Tables 4.2.6.8 and 6.1.1.4'
Pt Pt -1.7033 8.3905 'International Tables Vol C Tables 4.2.6.8 and 6.1.1.4'

loop_
_geom_angle_atom_site_label_1
_geom_angle_atom_site_label_2
_geom_angle_atom_site_label_3
_geom_angle
P11 Pt1 P12 153.95(12)
C6 C1 C2 118.9(13)
C6 C1 C11 117.0(12)
C2 C1 C11 124.1(11)
P22 Pt2 P21 152.67(12)
C1 C2 C3 118.1(12)
C1 C2 C21 126.5(12)
C3 C2 C21 114.5(12)
C32 P11 C12 105.5(6)
C32 P11 C31 103.8(5)
C12 P11 C31 102.5(6)
C32 P11 Pt1 114.4(4)
C12 P11 Pt1 105.3(5)
C31 P11 Pt1 123.5(4)
C1 C6 C5 123.5(13)
C1 C6 H6 118.3
C5 C6 H6 118.3
C4 C5 C6 119.2(12)
C4 C5 H5 120.4
C6 C5 H5 120.4
C5 C4 C3 119.7(13)
C5 C4 H4 120.1
C3 C4 H4 120.1
C4 C3 C2 120.3(13)
C4 C3 H3 119.9
C2 C3 H3 119.9
C12 C11 C16 119.6(13)
C12 C11 C1 123.7(11)
C16 C11 C1 116.4(12)
C22 P12 C41 103.7(7)
C22 P12 C42 102.5(7)
C41 P12 C42 106.8(7)
C22 P12 Pt1 106.3(5)
C41 P12 Pt1 113.3(5)
C42 P12 Pt1 122.2(5)
C13 C12 C11 117.5(12)
C13 C12 P11 121.5(11)
C11 C12 P11 120.7(10)
C62 P21 C81 100.1(6)
C62 P21 C82 104.1(6)
C81 P21 C82 105.9(6)
C62 P21 Pt2 106.4(4)
C81 P21 Pt2 125.0(4)
C82 P21 Pt2 112.8(4)
C26 C21 C22 117.2(12)
C26 C21 C2 115.8(12)
C22 C21 C2 126.3(12)
C15 C16 C11 120.2(13)
C15 C16 H16 119.9
C11 C16 H16 119.9
C14 C15 C16 122.0(13)
C14 C15 H15 119.0
C16 C15 H15 119.0
C15 C14 C13 116.9(13)
C15 C14 H14 121.6
C13 C14 H14 121.6
C12 C13 C14 123.5(13)
C12 C13 H13 118.2
C14 C13 H13 118.2
C72 P22 C91 105.1(6)
C72 P22 C92 101.3(6)
C91 P22 C92 105.0(6)
C72 P22 Pt2 105.3(5)
C91 P22 Pt2 114.6(4)
C92 P22 Pt2 123.3(5)
C23 C22 C21 120.1(13)
C23 C22 P12 119.8(11)
C21 C22 P12 120.1(10)
C22 C23 C24 121.1(14)
C22 C23 H23 119.5
C24 C23 H23 119.5
C25 C24 C23 119.1(13)
C25 C24 H24 120.4
C23 C24 H24 120.4
C24 C25 C26 120.3(13)
C24 C25 H25 119.9
C26 C25 H25 119.9
C21 C26 C25 122.2(13)
C21 C26 H26 118.9
C25 C26 H26 118.9
C34 C31 C33 115.9(11)
C34 C31 P11 113.2(10)
C33 C31 P11 113.3(9)
C34 C31 H31 104.3
C33 C31 H31 104.3
P11 C31 H31 104.3
C35 C32 C36 110.8(11)
C35 C32 P11 111.7(9)
C36 C32 P11 109.2(8)
C35 C32 H32 108.4
C36 C32 H32 108.4
P11 C32 H32 108.4
C31 C33 H33A 109.5
C31 C33 H33B 109.5
H33A C33 H33B 109.5
C31 C33 H33C 109.5
H33A C33 H33C 109.5
H33B C33 H33C 109.5
C31 C34 H34A 109.5
C31 C34 H34B 109.5
H34A C34 H34B 109.5
C31 C34 H34C 109.5
H34A C34 H34C 109.5
H34B C34 H34C 109.5
C32 C35 H35A 109.5
C32 C35 H35B 109.5
H35A C35 H35B 109.5
C32 C35 H35C 109.5
H35A C35 H35C 109.5
H35B C35 H35C 109.5
C32 C36 H36A 109.5
C32 C36 H36B 109.5
H36A C36 H36B 109.5
C32 C36 H36C 109.5
H36A C36 H36C 109.5
H36B C36 H36C 109.5
C43 C41 C44 113.1(13)
C43 C41 P12 108.4(11)
C44 C41 P12 109.1(10)
C43 C41 H41 108.7
C44 C41 H41 108.7
P12 C41 H41 108.7
C46 C42 C45 113.9(14)
C46 C42 P12 113.1(11)
C45 C42 P12 114.2(11)
C46 C42 H42 104.8
C45 C42 H42 104.8
P12 C42 H42 104.8
C41 C43 H43A 109.5
C41 C43 H43B 109.5
H43A C43 H43B 109.5
C41 C43 H43C 109.5
H43A C43 H43C 109.5
H43B C43 H43C 109.5
C55 C56 C51 122.2(13)
C55 C56 H56 118.9
C51 C56 H56 118.9
C54 C55 C56 119.1(13)
C54 C55 H55 120.5
C56 C55 H55 120.5
C53 C54 C55 120.1(13)
C53 C54 H54 119.9
C55 C54 H54 119.9
C54 C53 C52 123.8(13)
C54 C53 H53 118.1
C52 C53 H53 118.1
C53 C52 C51 116.2(12)
C53 C52 C71 120.9(12)
C51 C52 C71 122.9(11)
C56 C51 C52 118.3(11)
C56 C51 C61 117.2(11)
C52 C51 C61 123.1(11)
C42 C46 H46A 109.5
C42 C46 H46B 109.5
H46A C46 H46B 109.5
C42 C46 H46C 109.5
H46A C46 H46C 109.5
H46B C46 H46C 109.5
C42 C45 H45A 109.5
C42 C45 H45B 109.5
H45A C45 H45B 109.5
C42 C45 H45C 109.5
H45A C45 H45C 109.5
H45B C45 H45C 109.5
C41 C44 H44A 109.5
C41 C44 H44B 109.5
H44A C44 H44B 109.5
C41 C44 H44C 109.5
H44A C44 H44C 109.5
H44B C44 H44C 109.5
C66 C61 C62 119.0(11)
C66 C61 C51 116.0(11)
C62 C61 C51 124.3(11)
C63 C62 C61 116.8(12)
C63 C62 P21 122.3(10)
C61 C62 P21 120.9(9)
C66 C65 C64 120.9(12)
C66 C65 H65 119.6
C64 C65 H65 119.6
C63 C64 C65 118.4(12)
C63 C64 H64 120.8
C65 C64 H64 120.8
C64 C63 C62 122.9(12)
C64 C63 H63 118.6
C62 C63 H63 118.6
C65 C66 C61 122.0(12)
C65 C66 H66 119.0
C61 C66 H66 119.0
C76 C71 C72 120.0(13)
C76 C71 C52 116.4(13)
C72 C71 C52 122.7(12)
C73 C72 C71 117.4(13)
C73 C72 P22 121.7(11)
C71 C72 P22 121.0(10)
C81 C84 H84A 109.5
C81 C84 H84B 109.5
H84A C84 H84B 109.5
C81 C84 H84C 109.5
H84A C84 H84C 109.5
H84B C84 H84C 109.5
C82 C85 H85A 109.5
C82 C85 H85B 109.5
H85A C85 H85B 109.5
C82 C85 H85C 109.5
H85A C85 H85C 109.5
H85B C85 H85C 109.5
C82 C86 H86A 109.5
C82 C86 H86B 109.5
H86A C86 H86B 109.5
C82 C86 H86C 109.5
H86A C86 H86C 109.5
H86B C86 H86C 109.5
C94 C91 C93 110.3(12)
C94 C91 P22 110.9(9)
C93 C91 P22 110.7(8)
C94 C91 H91 108.3
C93 C91 H91 108.3
P22 C91 H91 108.3
C95 C92 C96 115.0(12)
C95 C92 P22 112.0(9)
C96 C92 P22 113.2(9)
C95 C92 H92 105.2
C96 C92 H92 105.2
P22 C92 H92 105.2
C91 C93 H93A 109.5
C91 C93 H93B 109.5
H93A C93 H93B 109.5
C91 C93 H93C 109.5
H93A C93 H93C 109.5
H93B C93 H93C 109.5
C91 C94 H94A 109.5
C91 C94 H94B 109.5
H94A C94 H94B 109.5
C91 C94 H94C 109.5
H94A C94 H94C 109.5
H94B C94 H94C 109.5
C92 C95 H95A 109.5
C92 C95 H95B 109.5
H95A C95 H95B 109.5
C92 C95 H95C 109.5
H95A C95 H95C 109.5
H95B C95 H95C 109.5
C92 C96 H96A 109.5
C92 C96 H96B 109.5
H96A C96 H96B 109.5
C92 C96 H96C 109.5
H96A C96 H96C 109.5
H96B C96 H96C 109.5
C81 C83 H83A 109.5
C81 C83 H83B 109.5
H83A C83 H83B 109.5
C81 C83 H83C 109.5
H83A C83 H83C 109.5
H83B C83 H83C 109.5
C86 C82 C85 111.3(12)
C86 C82 P21 112.8(10)
C85 C82 P21 106.5(9)
C86 C82 H82 108.7
C85 C82 H82 108.7
P21 C82 H82 108.7
C83 C81 C84 109.7(12)
C83 C81 P21 116.2(10)
C84 C81 P21 111.5(10)
C83 C81 H81 106.3
C84 C81 H81 106.3
P21 C81 H81 106.3
C71 C76 C75 120.2(14)
C71 C76 H76 119.9
C75 C76 H76 119.9
C74 C75 C76 119.2(13)
C74 C75 H75 120.4
C76 C75 H75 120.4
C75 C74 C73 121.4(14)
C75 C74 H74 119.3
C73 C74 H74 119.3
C74 C73 C72 121.6(14)
C74 C73 H73 119.2
C72 C73 H73 119.2

loop_
_geom_bond_atom_site_label_1
_geom_bond_atom_site_label_2
_geom_bond_distance
Pt1 P11 2.215(3)
Pt1 P12 2.229(3)
C1 C6 1.354(18)
C1 C2 1.405(19)
C1 C11 1.534(19)
Pt2 P22 2.216(3)
Pt2 P21 2.221(3)
C2 C3 1.412(19)
C2 C21 1.484(18)
P11 C32 1.850(12)
P11 C12 1.852(13)
P11 C31 1.876(13)
C6 C5 1.364(18)
C6 H6 0.9500
C5 C4 1.363(19)
C5 H5 0.9500
C4 C3 1.397(18)
C4 H4 0.9500
C3 H3 0.9500
C11 C12 1.385(19)
C11 C16 1.404(18)
P12 C22 1.856(14)
P12 C41 1.861(15)
P12 C42 1.879(15)
C12 C13 1.376(18)
P21 C62 1.820(13)
P21 C81 1.859(14)
P21 C82 1.859(13)
C21 C26 1.391(19)
C21 C22 1.40(2)
C16 C15 1.37(2)
C16 H16 0.9500
C15 C14 1.36(2)
C15 H15 0.9500
C14 C13 1.399(18)
C14 H14 0.9500
C13 H13 0.9500
P22 C72 1.829(14)
P22 C91 1.857(13)
P22 C92 1.886(13)
C22 C23 1.383(19)
C23 C24 1.41(2)
C23 H23 0.9500
C24 C25 1.34(2)
C24 H24 0.9500
C25 C26 1.401(19)
C25 H25 0.9500
C26 H26 0.9500
C31 C34 1.510(19)
C31 C33 1.522(19)
C31 H31 1.0000
C32 C35 1.510(17)
C32 C36 1.550(17)
C32 H32 1.0000
C33 H33A 0.9800
C33 H33B 0.9800
C33 H33C 0.9800
C34 H34A 0.9800
C34 H34B 0.9800
C34 H34C 0.9800
C35 H35A 0.9800
C35 H35B 0.9800
C35 H35C 0.9800
C36 H36A 0.9800
C36 H36B 0.9800
C36 H36C 0.9800
C41 C43 1.43(2)
C41 C44 1.56(2)
C41 H41 1.0000
C42 C46 1.46(2)
C42 C45 1.54(2)
C42 H42 1.0000
C43 H43A 0.9800
C43 H43B 0.9800
C43 H43C 0.9800
C56 C55 1.382(19)
C56 C51 1.390(18)
C56 H56 0.9500
C55 C54 1.37(2)
C55 H55 0.9500
C54 C53 1.36(2)
C54 H54 0.9500
C53 C52 1.389(18)
C53 H53 0.9500
C52 C51 1.457(18)
C52 C71 1.483(19)
C51 C61 1.501(17)
C46 H46A 0.9800
C46 H46B 0.9800
C46 H46C 0.9800
C45 H45A 0.9800
C45 H45B 0.9800
C45 H45C 0.9800
C44 H44A 0.9800
C44 H44B 0.9800
C44 H44C 0.9800
C61 C66 1.388(19)
C61 C62 1.431(18)
C62 C63 1.424(18)
C65 C66 1.370(19)
C65 C64 1.39(2)
C65 H65 0.9500
C64 C63 1.375(19)
C64 H64 0.9500
C63 H63 0.9500
C66 H66 0.9500
C71 C76 1.389(19)
C71 C72 1.42(2)
C72 C73 1.39(2)
C84 C81 1.547(19)
C84 H84A 0.9800
C84 H84B 0.9800
C84 H84C 0.9800
C85 C82 1.550(19)
C85 H85A 0.9800
C85 H85B 0.9800
C85 H85C 0.9800
C86 C82 1.452(19)
C86 H86A 0.9800
C86 H86B 0.9800
C86 H86C 0.9800
C91 C94 1.517(17)
C91 C93 1.538(18)
C91 H91 1.0000
C92 C95 1.514(19)
C92 C96 1.525(19)
C92 H92 1.0000
C93 H93A 0.9800
C93 H93B 0.9800
C93 H93C 0.9800
C94 H94A 0.9800
C94 H94B 0.9800
C94 H94C 0.9800
C95 H95A 0.9800
C95 H95B 0.9800
C95 H95C 0.9800
C96 H96A 0.9800
C96 H96B 0.9800
C96 H96C 0.9800
C83 C81 1.53(2)
C83 H83A 0.9800
C83 H83B 0.9800
C83 H83C 0.9800
C82 H82 1.0000
C81 H81 1.0000
C76 C75 1.413(19)
C76 H76 0.9500
C75 C74 1.34(2)
C75 H75 0.9500
C74 C73 1.387(19)
C74 H74 0.9500
C73 H73 0.9500

loop_
_platon_squeeze_void_nr
_platon_squeeze_void_average_x
_platon_squeeze_void_average_y
_platon_squeeze_void_average_z
_platon_squeeze_void_volume
_platon_squeeze_void_count_electrons
_platon_squeeze_void_content
1 -0.000 0.500 0.500 196 50 ' '
2 0.500 0.500 -0.000 205 55 ' '
